data_4350280
loop_
_publ_author_name
'Zhang, Chunmei'
'Liu, Ruiting'
'Zhang, Jie'
'Chen, Zhenxia'
'Zhou, Xigeng'

_publ_section_title
;
 Reactivity of lanthanocene hydroxides toward ketene, isocyanate,
 lanthanocene alkyl, and triscyclopentadienyllanthanide complexes.
;
_journal_issue 15
_journal_name_full 'Inorganic chemistry'
_journal_page_first 5867
_journal_page_last 5877
_journal_paper_doi 10.1021/ic0602998
_journal_volume 45
_journal_year 2006
_chemical_formula_sum 'C40 H42 O4 Y2'
_chemical_formula_weight 764.56
_space_group_IT_number 14
_space_group_name_Hall '-P 2ybc'
_space_group_name_H-M_alt 'P 1 21/c 1'
_symmetry_cell_setting monoclinic
_symmetry_space_group_name_H-M 'P 1 21/c 1'
_atom_sites_solution_hydrogens geom
_atom_sites_solution_primary direct
_atom_sites_solution_secondary difmap
_audit_creation_method SHELXL-97
_cell_angle_alpha 90.00
_cell_angle_beta 90.586(12)
_cell_angle_gamma 90.00
_cell_formula_units_Z 2
_cell_length_a 10.811(8)
_cell_length_b 8.599(7)
_cell_length_c 19.625(9)
_cell_measurement_reflns_used 704
_cell_measurement_temperature 293(2)
_cell_measurement_theta_max 20.199
_cell_measurement_theta_min 2.586
_cell_volume 1824(2)
_computing_cell_refinement 'Bruker SMART'
_computing_data_collection 'Bruker SMART'
_computing_data_reduction 'Bruker SHELXTL'
_computing_molecular_graphics 'Bruker SHELXTL'
_computing_publication_material 'Bruker SHELXTL'
_computing_structure_refinement 'SHELXL-97 (Sheldrick, 1997)'
_computing_structure_solution 'SHELXS-97 (Sheldrick, 1990)'
_diffrn_ambient_temperature 293(2)
_diffrn_measured_fraction_theta_full 0.993
_diffrn_measured_fraction_theta_max 0.993
_diffrn_measurement_device_type 'CCD area detector'
_diffrn_measurement_method 'phi and omega scans'
_diffrn_radiation_monochromator graphite
_diffrn_radiation_source 'fine-focus sealed tube'
_diffrn_radiation_type MoK\a
_diffrn_radiation_wavelength 0.71073
_diffrn_reflns_av_R_equivalents 0.0728
_diffrn_reflns_av_sigmaI/netI 0.0932
_diffrn_reflns_limit_h_max 12
_diffrn_reflns_limit_h_min -10
_diffrn_reflns_limit_k_max 10
_diffrn_reflns_limit_k_min -9
_diffrn_reflns_limit_l_max 23
_diffrn_reflns_limit_l_min -23
_diffrn_reflns_number 7341
_diffrn_reflns_theta_full 25.01
_diffrn_reflns_theta_max 25.01
_diffrn_reflns_theta_min 1.88
_diffrn_standards_decay_% 8.07
_exptl_absorpt_coefficient_mu 3.203
_exptl_absorpt_correction_T_max 0.7401
_exptl_absorpt_correction_T_min 0.5015
_exptl_absorpt_correction_type multi-scan
_exptl_absorpt_process_details sadabs
_exptl_crystal_density_diffrn 1.392
_exptl_crystal_density_method 'not measured'
_exptl_crystal_F_000 784
_exptl_crystal_size_max 0.25
_exptl_crystal_size_mid 0.15
_exptl_crystal_size_min 0.10
_refine_diff_density_max 1.124
_refine_diff_density_min -0.815
_refine_diff_density_rms '0.118 complex 8'
_refine_ls_extinction_method none
_refine_ls_goodness_of_fit_ref 0.986
_refine_ls_hydrogen_treatment mixed
_refine_ls_matrix_type full
_refine_ls_number_parameters 208
_refine_ls_number_reflns 3205
_refine_ls_number_restraints 0
_refine_ls_restrained_S_all 0.986
_refine_ls_R_factor_all 0.1031
_refine_ls_R_factor_gt 0.0619
_refine_ls_shift/su_max 0.000
_refine_ls_shift/su_mean 0.000
_refine_ls_structure_factor_coef Fsqd
_refine_ls_weighting_details 'calc w=1/[\s^2^(Fo^2^)+(0.0900P)^2^+0.0000P] where P=(Fo^2^+2Fc^2^)/3'
_refine_ls_weighting_scheme calc
_refine_ls_wR_factor_gt 0.1414
_refine_ls_wR_factor_ref 0.1619
_reflns_number_gt 2125
_reflns_number_total 3205
_reflns_threshold_expression >2sigma(I)
_cod_data_source_file ic0602998si20060510_093435.cif
_cod_data_source_block f50310e
_cod_depositor_comments
;
The following automatic conversions were performed:

data item '_symmetry_cell_setting' value 'Monoclinic' was changed to
'monoclinic' in accordance with the
/home/saulius/struct/COD-crude-data/automatic-downloads/DataCite-retrospective/ACS/depositions/lib/dictionaries/cif_core.dic
dictionary named 'cif_core.dic' version 2.4.2 last updated on
2011-04-26.

Automatic conversion script
Id: cif_fix_values 6909 2019-04-08 15:41:33Z antanas 
;
_cod_original_sg_symbol_H-M P2(1)/c
_cod_database_code 4350280

loop_
_symmetry_equiv_pos_as_xyz
'x, y, z'
'-x, y+1/2, -z+1/2'
'-x, -y, -z'
'x, -y-1/2, z-1/2'

loop_
_atom_site_label
_atom_site_type_symbol
_atom_site_fract_x
_atom_site_fract_y
_atom_site_fract_z
_atom_site_U_iso_or_equiv
_atom_site_adp_type
_atom_site_occupancy
_atom_site_symmetry_multiplicity
_atom_site_calc_flag
_atom_site_refinement_flags
Y1 Y 0.59539(5) 1.05086(7) 0.08455(3) 0.0366(2) Uani 1 1 d .
O1 O 0.7593(4) 0.9069(5) 0.0337(2) 0.0522(12) Uani 1 1 d .
O2 O 0.5946(4) 0.9267(5) -0.0298(2) 0.0414(10) Uani 1 1 d .
C1 C 0.5373(10) 0.7799(9) 0.1424(4) 0.080(3) Uani 1 1 d .
H1A H 0.5172 0.6825 0.1188 0.096 Uiso 1 1 calc R
C2 C 0.6522(9) 0.8234(14) 0.1684(5) 0.094(3) Uani 1 1 d .
H2A H 0.7274 0.7602 0.1660 0.113 Uiso 1 1 calc R
C3 C 0.6379(11) 0.9547(15) 0.2101(5) 0.103(4) Uani 1 1 d .
H3A H 0.6991 0.9970 0.2423 0.123 Uiso 1 1 calc R
C4 C 0.5103(11) 0.9911(11) 0.2071(4) 0.081(3) Uani 1 1 d .
H4A H 0.4681 1.0658 0.2365 0.097 Uiso 1 1 calc R
C5 C 0.4547(8) 0.8863(11) 0.1674(4) 0.072(2) Uani 1 1 d .
H5A H 0.3647 0.8770 0.1623 0.087 Uiso 1 1 calc R
C6 C 0.6799(18) 1.2994(14) 0.0230(5) 0.114(5) Uani 1 1 d .
H6A H 0.6912 1.3119 -0.0262 0.137 Uiso 1 1 calc R
C7 C 0.7681(9) 1.2610(13) 0.0688(13) 0.145(7) Uani 1 1 d .
H7A H 0.8548 1.2394 0.0584 0.174 Uiso 1 1 calc R
C8 C 0.721(2) 1.2854(19) 0.1337(10) 0.182(11) Uani 1 1 d .
H8A H 0.7685 1.2877 0.1765 0.218 Uiso 1 1 calc R
C9 C 0.6094(18) 1.3414(14) 0.1232(8) 0.129(6) Uani 1 1 d .
H9A H 0.5579 1.3892 0.1582 0.155 Uiso 1 1 calc R
C10 C 0.5869(9) 1.3473(11) 0.0576(9) 0.095(4) Uani 1 1 d .
H10A H 0.5147 1.3993 0.0374 0.114 Uiso 1 1 calc R
C11 C 0.7050(6) 0.8746(7) -0.0207(3) 0.0394(14) Uani 1 1 d .
C12 C 0.7669(6) 0.7788(7) -0.0749(3) 0.0429(15) Uani 1 1 d .
H12A H 0.7014 0.7273 -0.1013 0.052 Uiso 1 1 calc R
C13 C 0.8481(7) 0.6509(8) -0.0435(4) 0.066(2) Uani 1 1 d .
H13A H 0.9175 0.6989 -0.0198 0.079 Uiso 1 1 calc R
H13B H 0.8003 0.5942 -0.0101 0.079 Uiso 1 1 calc R
C14 C 0.8975(8) 0.5363(10) -0.0963(5) 0.094(3) Uani 1 1 d .
H14A H 0.9500 0.4613 -0.0741 0.141 Uiso 1 1 calc R
H14B H 0.9442 0.5918 -0.1298 0.141 Uiso 1 1 calc R
H14C H 0.8295 0.4838 -0.1181 0.141 Uiso 1 1 calc R
C15 C 0.8357(5) 0.8850(7) -0.1231(3) 0.0383(14) Uani 1 1 d .
C16 C 0.8186(6) 0.8756(8) -0.1924(3) 0.0503(17) Uani 1 1 d .
H16A H 0.7643 0.8017 -0.2100 0.060 Uiso 1 1 calc R
C17 C 0.8803(7) 0.9735(9) -0.2366(4) 0.063(2) Uani 1 1 d .
H17A H 0.8665 0.9660 -0.2834 0.075 Uiso 1 1 calc R
C18 C 0.9620(8) 1.0820(9) -0.2111(4) 0.071(2) Uani 1 1 d .
H18A H 1.0042 1.1475 -0.2405 0.085 Uiso 1 1 calc R
C19 C 0.9811(7) 1.0931(9) -0.1423(4) 0.065(2) Uani 1 1 d .
H19A H 1.0360 1.1670 -0.1251 0.078 Uiso 1 1 calc R
C20 C 0.9199(6) 0.9960(9) -0.0984(4) 0.0551(19) Uani 1 1 d .
H20A H 0.9345 1.0041 -0.0518 0.066 Uiso 1 1 calc R

loop_
_atom_site_aniso_label
_atom_site_aniso_U_11
_atom_site_aniso_U_22
_atom_site_aniso_U_33
_atom_site_aniso_U_23
_atom_site_aniso_U_13
_atom_site_aniso_U_12
Y1 0.0342(4) 0.0382(4) 0.0372(3) -0.0005(3) -0.0033(2) 0.0032(3)
O1 0.038(3) 0.071(3) 0.048(3) -0.014(2) -0.003(2) 0.012(2)
O2 0.029(2) 0.050(3) 0.045(2) 0.0014(19) -0.0005(18) 0.0094(19)
C1 0.130(9) 0.043(5) 0.067(5) 0.018(4) 0.011(5) 0.004(5)
C2 0.081(7) 0.119(9) 0.082(7) 0.053(6) 0.014(5) 0.050(6)
C3 0.102(9) 0.154(11) 0.052(5) 0.033(6) -0.030(5) -0.031(8)
C4 0.117(9) 0.087(6) 0.040(4) 0.004(4) 0.024(5) 0.021(6)
C5 0.069(6) 0.079(6) 0.068(5) 0.039(5) 0.017(4) 0.014(5)
C6 0.184(14) 0.086(8) 0.074(7) 0.001(6) 0.021(8) -0.094(10)
C7 0.030(5) 0.059(6) 0.35(2) -0.017(12) 0.002(9) -0.022(5)
C8 0.27(2) 0.096(12) 0.177(15) 0.032(11) -0.167(18) -0.097(14)
C9 0.224(18) 0.067(8) 0.099(9) -0.045(8) 0.072(10) -0.045(9)
C10 0.061(6) 0.045(5) 0.180(13) 0.023(7) -0.015(7) -0.003(4)
C11 0.037(4) 0.037(3) 0.045(4) 0.002(3) 0.005(3) -0.004(3)
C12 0.036(4) 0.048(4) 0.045(4) -0.005(3) -0.001(3) 0.003(3)
C13 0.072(5) 0.051(4) 0.075(5) 0.012(4) 0.022(4) 0.017(4)
C14 0.112(8) 0.060(6) 0.111(8) 0.005(5) 0.034(6) 0.040(5)
C15 0.030(3) 0.040(3) 0.045(4) -0.004(3) 0.001(3) 0.008(3)
C16 0.047(4) 0.053(4) 0.051(4) -0.013(3) 0.000(3) 0.002(3)
C17 0.077(6) 0.072(5) 0.039(4) 0.010(4) 0.005(4) 0.011(4)
C18 0.073(6) 0.073(6) 0.066(5) 0.017(4) 0.019(4) -0.012(4)
C19 0.055(5) 0.062(5) 0.078(6) -0.002(4) 0.006(4) -0.020(4)
C20 0.042(4) 0.067(5) 0.056(4) -0.001(3) -0.009(3) -0.006(3)

loop_
_atom_type_symbol
_atom_type_description
_atom_type_scat_dispersion_real
_atom_type_scat_dispersion_imag
_atom_type_scat_source
C C 0.0033 0.0016 'International Tables Vol C Tables 4.2.6.8 and 6.1.1.4'
H H 0.0000 0.0000 'International Tables Vol C Tables 4.2.6.8 and 6.1.1.4'
O O 0.0106 0.0060 'International Tables Vol C Tables 4.2.6.8 and 6.1.1.4'
Y Y -2.7962 3.5667 'International Tables Vol C Tables 4.2.6.8 and 6.1.1.4'

loop_
_geom_angle_atom_site_label_1
_geom_angle_atom_site_label_2
_geom_angle_atom_site_label_3
_geom_angle
_geom_angle_site_symmetry_1
_geom_angle_site_symmetry_3
O2 Y1 O1 120.53(14) 3_675 .
O2 Y1 O2 67.81(15) 3_675 .
O1 Y1 O2 52.84(13) . .
O2 Y1 C10 78.2(2) 3_675 .
O1 Y1 C10 116.6(4) . .
O2 Y1 C10 103.7(4) . .
O2 Y1 C8 124.3(5) 3_675 .
O1 Y1 C8 99.7(7) . .
O2 Y1 C8 131.4(6) . .
C10 Y1 C8 48.4(4) . .
O2 Y1 C9 95.9(5) 3_675 .
O1 Y1 C9 125.1(4) . .
O2 Y1 C9 132.2(4) . .
C10 Y1 C9 29.0(4) . .
C8 Y1 C9 29.2(5) . .
O2 Y1 C7 121.2(4) 3_675 .
O1 Y1 C7 77.0(3) . .
O2 Y1 C7 100.7(5) . .
C10 Y1 C7 47.5(3) . .
C8 Y1 C7 30.8(5) . .
C9 Y1 C7 48.4(4) . .
O2 Y1 C6 91.7(4) 3_675 .
O1 Y1 C6 88.1(4) . .
O2 Y1 C6 86.1(3) . .
C10 Y1 C6 28.5(3) . .
C8 Y1 C6 50.1(4) . .
C9 Y1 C6 48.4(3) . .
C7 Y1 C6 29.8(4) . .
O2 Y1 C2 123.6(3) 3_675 .
O1 Y1 C2 72.9(2) . .
O2 Y1 C2 104.2(3) . .
C10 Y1 C2 149.8(5) . .
C8 Y1 C2 103.1(4) . .
C9 Y1 C2 121.2(5) . .
C7 Y1 C2 115.2(5) . .
C6 Y1 C2 144.6(5) . .
O2 Y1 C4 97.1(3) 3_675 .
O1 Y1 C4 123.2(2) . .
O2 Y1 C4 138.0(3) . .
C10 Y1 C4 111.4(4) . .
C8 Y1 C4 90.0(6) . .
C9 Y1 C4 86.7(4) . .
C7 Y1 C4 119.9(6) . .
C6 Y1 C4 134.9(3) . .
C2 Y1 C4 50.5(3) . .
O2 Y1 C3 127.2(3) 3_675 .
O1 Y1 C3 96.0(3) . .
O2 Y1 C3 135.1(3) . .
C10 Y1 C3 120.2(5) . .
C8 Y1 C3 79.2(4) . .
C9 Y1 C3 91.1(5) . .
C7 Y1 C3 102.0(6) . .
C6 Y1 C3 128.9(4) . .
C2 Y1 C3 31.0(3) . .
C4 Y1 C3 31.2(3) . .
O2 Y1 C5 79.4(2) 3_675 .
O1 Y1 C5 114.4(2) . .
O2 Y1 C5 109.2(3) . .
C10 Y1 C5 128.9(4) . .
C8 Y1 C5 119.1(6) . .
C9 Y1 C5 111.4(3) . .
C7 Y1 C5 148.8(6) . .
C6 Y1 C5 157.4(5) . .
C2 Y1 C5 49.4(3) . .
C4 Y1 C5 29.2(3) . .
C3 Y1 C5 49.8(3) . .
C11 O1 Y1 97.4(4) . .
C11 O2 Y1 155.7(4) . 3_675
C11 O2 Y1 91.7(3) . .
Y1 O2 Y1 112.19(15) 3_675 .
C5 C1 C2 105.7(9) . .
C5 C1 Y1 74.1(4) . .
C2 C1 Y1 73.0(5) . .
C1 C2 C3 109.1(9) . .
C1 C2 Y1 76.6(4) . .
C3 C2 Y1 74.9(5) . .
C2 C3 C4 105.4(8) . .
C2 C3 Y1 74.1(5) . .
C4 C3 Y1 74.4(4) . .
C5 C4 C3 108.0(9) . .
C5 C4 Y1 76.0(5) . .
C3 C4 Y1 74.5(5) . .
C4 C5 C1 111.6(9) . .
C4 C5 Y1 74.9(5) . .
C1 C5 Y1 75.9(5) . .
C10 C6 C7 106.1(12) . .
C10 C6 Y1 74.9(6) . .
C7 C6 Y1 74.9(6) . .
C6 C7 C8 108.2(12) . .
C6 C7 Y1 75.3(5) . .
C8 C7 Y1 74.3(7) . .
C9 C8 C7 104.8(11) . .
C9 C8 Y1 75.5(7) . .
C7 C8 Y1 74.8(6) . .
C10 C9 C8 109.3(13) . .
C10 C9 Y1 75.1(6) . .
C8 C9 Y1 75.3(8) . .
C6 C10 C9 111.6(12) . .
C6 C10 Y1 76.6(6) . .
C9 C10 Y1 75.9(7) . .
O1 C11 O2 118.1(5) . .
O1 C11 C12 121.2(6) . .
O2 C11 C12 120.7(5) . .
O1 C11 Y1 56.8(3) . .
O2 C11 Y1 61.3(3) . .
C12 C11 Y1 177.9(4) . .
C11 C12 C15 109.6(5) . .
C11 C12 C13 111.4(5) . .
C15 C12 C13 113.6(5) . .
C14 C13 C12 113.1(6) . .
C16 C15 C20 117.6(6) . .
C16 C15 C12 121.4(6) . .
C20 C15 C12 121.0(5) . .
C15 C16 C17 121.6(7) . .
C18 C17 C16 119.6(7) . .
C19 C18 C17 119.9(7) . .
C18 C19 C20 120.5(7) . .
C19 C20 C15 120.8(7) . .

loop_
_geom_bond_atom_site_label_1
_geom_bond_atom_site_label_2
_geom_bond_distance
_geom_bond_site_symmetry_2
Y1 O2 2.316(4) 3_675
Y1 O1 2.388(4) .
Y1 O2 2.486(4) .
Y1 C10 2.605(9) .
Y1 C8 2.612(11) .
Y1 C9 2.615(10) .
Y1 C7 2.618(10) .
Y1 C6 2.624(9) .
Y1 C2 2.625(8) .
Y1 C4 2.634(8) .
Y1 C3 2.636(8) .
Y1 C5 2.648(8) .
O1 C11 1.245(7) .
O2 C11 1.286(7) .
O2 Y1 2.316(4) 3_675
C1 C5 1.373(11) .
C1 C2 1.390(13) .
C2 C3 1.404(14) .
C3 C4 1.416(14) .
C4 C5 1.330(12) .
C6 C10 1.287(15) .
C6 C7 1.346(18) .
C7 C8 1.39(2) .
C8 C9 1.32(2) .
C9 C10 1.308(16) .
C11 C12 1.507(8) .
C12 C15 1.516(9) .
C12 C13 1.533(9) .
C13 C14 1.531(10) .
C15 C16 1.372(8) .
C15 C20 1.403(9) .
C16 C17 1.386(10) .
C17 C18 1.376(11) .
C18 C19 1.366(11) .
C19 C20 1.375(10) .
